data_7014204
loop_
_publ_author_name
'Kar, Sanjib'
'Pradhan, Biswajit'
'Sinha, Rajeev Kumar'
'Kundu, Tapanendu'
'Kodgire, Prashant'
'Rao, K. Krishnamurthy'
'Puranik, Vedavati G.'
'Lahiri, Goutam Kumar'

_publ_section_title
;
 Synthesis, structure, redox, NLO and DNA interaction aspects of
 [((L'-'")2RuII)3(mu3-L)]3+ and [(L')2RuII(NC5H4S-)]+[L3- =
 1,3,5-triazine-2,4,6-trithiolato, L'-'" = arylazopyridine].
;
_journal_issue 11
_journal_name_full 'Dalton transactions (Cambridge, England : 2003)'
_journal_page_first 1752
_journal_page_last 1760
_journal_paper_doi 10.1039/b403332a
_journal_year 2004
_chemical_formula_moiety 'C27 H22 Cl N7 O4 Ru S.ClO4.C6H6'
_chemical_formula_sum 'C33 H28 Cl N7 O4 Ru S'
_chemical_formula_weight 755.20
_chemical_name_systematic
;
?
;
_space_group_IT_number 14
_symmetry_cell_setting monoclinic
_symmetry_space_group_name_Hall '-P 2ybc'
_symmetry_space_group_name_H-M 'P 1 21/c 1'
_atom_sites_solution_hydrogens geom
_atom_sites_solution_primary direct
_atom_sites_solution_secondary difmap
_audit_creation_method SHELXL-97
_cell_angle_alpha 90.00
_cell_angle_beta 94.295(3)
_cell_angle_gamma 90.00
_cell_formula_units_Z 4
_cell_length_a 10.1036(17)
_cell_length_b 30.680(5)
_cell_length_c 10.7294(18)
_cell_measurement_reflns_used 4849
_cell_measurement_temperature 293(2)
_cell_measurement_theta_max 21.40
_cell_measurement_theta_min 2.42
_cell_volume 3316.5(10)
_computing_cell_refinement 'BRUKER SAINT'
_computing_data_collection 'BRUKER SMART'
_computing_data_reduction 'BRUKER SAINT'
_computing_molecular_graphics 'SHELXTL and PLATON'
_computing_publication_material SHELXTL
_computing_structure_refinement 'SHELXL-97 (Sheldrick, 1997)'
_computing_structure_solution 'SHELXS-97 (Sheldrick, 1990)'
_diffrn_ambient_temperature 293(2)
_diffrn_measured_fraction_theta_full 1.000
_diffrn_measured_fraction_theta_max 1.000
_diffrn_measurement_device ' Bruker Smart APEX'
_diffrn_measurement_device_type ' CCD Area Detector'
_diffrn_measurement_method 'Omega Scan'
_diffrn_radiation_monochromator graphite
_diffrn_radiation_source 'fine-focus sealed tube'
_diffrn_radiation_type MoK\a
_diffrn_radiation_wavelength 0.71073
_diffrn_reflns_av_R_equivalents 0.0762
_diffrn_reflns_av_sigmaI/netI 0.0594
_diffrn_reflns_limit_h_max 11
_diffrn_reflns_limit_h_min -12
_diffrn_reflns_limit_k_max 36
_diffrn_reflns_limit_k_min -36
_diffrn_reflns_limit_l_max 12
_diffrn_reflns_limit_l_min -12
_diffrn_reflns_number 31408
_diffrn_reflns_theta_full 24.99
_diffrn_reflns_theta_max 24.99
_diffrn_reflns_theta_min 1.33
_exptl_absorpt_coefficient_mu 0.665
_exptl_absorpt_correction_T_max 0.9745
_exptl_absorpt_correction_T_min 0.7644
_exptl_absorpt_correction_type multi-scan
_exptl_absorpt_process_details 'Bruker SADABS'
_exptl_crystal_colour 'Dark Brown'
_exptl_crystal_density_diffrn 1.512
_exptl_crystal_density_method 'not measured'
_exptl_crystal_description 'thin plate'
_exptl_crystal_F_000 1536
_exptl_crystal_size_max 0.43
_exptl_crystal_size_mid 0.29
_exptl_crystal_size_min 0.04
_refine_diff_density_max 0.953
_refine_diff_density_min -0.398
_refine_diff_density_rms 0.088
_refine_ls_extinction_method none
_refine_ls_goodness_of_fit_ref 1.125
_refine_ls_hydrogen_treatment mixed
_refine_ls_matrix_type full
_refine_ls_number_parameters 424
_refine_ls_number_reflns 5835
_refine_ls_number_restraints 0
_refine_ls_restrained_S_all 1.125
_refine_ls_R_factor_all 0.0944
_refine_ls_R_factor_gt 0.0554
_refine_ls_shift/su_max 0.001
_refine_ls_shift/su_mean 0.000
_refine_ls_structure_factor_coef Fsqd
_refine_ls_weighting_details 'calc w=1/[\s^2^(Fo^2^)+(0.0514P)^2^+3.2629P] where P=(Fo^2^+2Fc^2^)/3'
_refine_ls_weighting_scheme calc
_refine_ls_wR_factor_gt 0.1158
_refine_ls_wR_factor_ref 0.1294
_reflns_number_gt 4075
_reflns_number_total 5835
_reflns_threshold_expression >2sigma(I)
_cod_data_source_file b403332a.txt
_cod_data_source_block compound_2
_cod_depositor_comments
;
The following automatic conversions were performed:
'_symmetry_cell_setting' value 'Monoclinic' changed to 'monoclinic'
according to '/home/saulius/struct/CIF-dictionaries/cif_core.dic'
dictionary named 'cif_core.dic' version 2.4.1 from
2010-06-29.

'_exptl_absorpt_correction_type' value 'multiscan' changed to
'multi-scan' according to
'/home/saulius/struct/CIF-dictionaries/cif_core.dic' dictionary named
'cif_core.dic' version 2.4.1 from 2010-06-29.

Automatic conversion script
Id: cif_fix_enum 1527 2010-12-29 10:47:43Z saulius 
;
_cod_original_sg_symbol_H-M P21/c
_cod_database_code 7014204

loop_
_symmetry_equiv_pos_as_xyz
'x, y, z'
'-x, y+1/2, -z+1/2'
'-x, -y, -z'
'x, -y-1/2, z-1/2'

loop_
_atom_site_label
_atom_site_type_symbol
_atom_site_fract_x
_atom_site_fract_y
_atom_site_fract_z
_atom_site_U_iso_or_equiv
_atom_site_adp_type
_atom_site_occupancy
_atom_site_symmetry_multiplicity
_atom_site_calc_flag
_atom_site_refinement_flags
_atom_site_disorder_assembly
_atom_site_disorder_group
Ru Ru 0.90416(4) 0.124896(13) 0.51663(4) 0.03772(14) Uani 1 1 d . . .
S S 0.72660(16) 0.16495(5) 0.60408(15) 0.0559(4) Uani 1 1 d . . .
N1 N 0.7826(4) 0.09333(13) 0.3861(4) 0.0411(10) Uani 1 1 d . . .
N2 N 0.9641(5) 0.04603(14) 0.3862(4) 0.0464(11) Uani 1 1 d . . .
N3 N 1.0170(4) 0.07484(13) 0.4611(4) 0.0400(10) Uani 1 1 d . . .
N4 N 1.0289(4) 0.16191(14) 0.6317(4) 0.0408(10) Uani 1 1 d . . .
N5 N 1.0304(5) 0.20391(14) 0.4496(4) 0.0474(11) Uani 1 1 d . . .
N6 N 0.9642(4) 0.17102(13) 0.4050(4) 0.0396(10) Uani 1 1 d . . .
N7 N 0.8247(4) 0.09065(14) 0.6614(4) 0.0441(11) Uani 1 1 d . . .
C1 C 0.6642(6) 0.10589(19) 0.3341(6) 0.0519(15) Uani 1 1 d . . .
H1 H 0.6252 0.1310 0.3635 0.062 Uiso 1 1 calc R . .
C2 C 0.5989(7) 0.0831(2) 0.2394(6) 0.0649(18) Uani 1 1 d . . .
H2 H 0.5185 0.0933 0.2027 0.078 Uiso 1 1 calc R . .
C3 C 0.6518(7) 0.0449(2) 0.1982(6) 0.0639(18) Uani 1 1 d . . .
H3 H 0.6059 0.0285 0.1361 0.077 Uiso 1 1 calc R . .
C4 C 0.7724(7) 0.03122(19) 0.2494(5) 0.0567(16) Uani 1 1 d . . .
H4 H 0.8105 0.0056 0.2226 0.068 Uiso 1 1 calc R . .
C5 C 0.8360(6) 0.05645(18) 0.3418(5) 0.0470(14) Uani 1 1 d . . .
C6 C 1.1551(6) 0.06698(17) 0.4930(5) 0.0426(13) Uani 1 1 d . . .
C7 C 1.2344(6) 0.05149(19) 0.4036(6) 0.0547(15) Uani 1 1 d . . .
H7 H 1.1982 0.0451 0.3234 0.066 Uiso 1 1 calc R . .
C8 C 1.3661(7) 0.0457(2) 0.4345(7) 0.070(2) Uani 1 1 d . . .
H8 H 1.4208 0.0360 0.3743 0.084 Uiso 1 1 calc R . .
C9 C 1.4192(7) 0.0542(2) 0.5534(7) 0.072(2) Uani 1 1 d . . .
H9 H 1.5095 0.0501 0.5736 0.087 Uiso 1 1 calc R . .
C10 C 1.3403(7) 0.0686(2) 0.6417(6) 0.0642(17) Uani 1 1 d . . .
H10 H 1.3762 0.0741 0.7224 0.077 Uiso 1 1 calc R . .
C11 C 1.2082(6) 0.07488(18) 0.6116(5) 0.0498(14) Uani 1 1 d . . .
H11 H 1.1541 0.0846 0.6722 0.060 Uiso 1 1 calc R . .
C12 C 1.0632(6) 0.15734(19) 0.7538(5) 0.0506(14) Uani 1 1 d . . .
H12 H 1.0374 0.1323 0.7945 0.061 Uiso 1 1 calc R . .
C13 C 1.1358(6) 0.1887(2) 0.8211(6) 0.0598(17) Uani 1 1 d . . .
H13 H 1.1586 0.1845 0.9058 0.072 Uiso 1 1 calc R . .
C14 C 1.1744(6) 0.2259(2) 0.7635(6) 0.0620(17) Uani 1 1 d . . .
H14 H 1.2241 0.2470 0.8083 0.074 Uiso 1 1 calc R . .
C15 C 1.1387(6) 0.23164(19) 0.6387(6) 0.0563(16) Uani 1 1 d . . .
H15 H 1.1621 0.2568 0.5974 0.068 Uiso 1 1 calc R . .
C16 C 1.0666(5) 0.19884(17) 0.5758(5) 0.0448(13) Uani 1 1 d . . .
C17 C 0.9261(5) 0.17529(17) 0.2728(5) 0.0402(12) Uani 1 1 d . . .
C18 C 0.8612(6) 0.21138(19) 0.2270(6) 0.0542(15) Uani 1 1 d . . .
H18 H 0.8427 0.2341 0.2804 0.065 Uiso 1 1 calc R . .
C19 C 0.8229(7) 0.2142(2) 0.1012(6) 0.0681(19) Uani 1 1 d . . .
H19 H 0.7789 0.2388 0.0693 0.082 Uiso 1 1 calc R . .
C20 C 0.8498(7) 0.1806(2) 0.0236(6) 0.0689(19) Uani 1 1 d . . .
H20 H 0.8216 0.1821 -0.0608 0.083 Uiso 1 1 calc R . .
C21 C 0.9177(8) 0.1448(2) 0.0689(6) 0.073(2) Uani 1 1 d . . .
H21 H 0.9380 0.1224 0.0151 0.088 Uiso 1 1 calc R . .
C22 C 0.9564(6) 0.14202(19) 0.1954(5) 0.0560(16) Uani 1 1 d . . .
H22 H 1.0024 0.1177 0.2271 0.067 Uiso 1 1 calc R . .
C23 C 0.7308(6) 0.11829(18) 0.6967(5) 0.0484(14) Uani 1 1 d . . .
C24 C 0.6532(7) 0.1084(3) 0.7937(6) 0.0676(19) Uani 1 1 d . . .
H24 H 0.5892 0.1278 0.8183 0.081 Uiso 1 1 calc R . .
C25 C 0.6743(9) 0.0691(3) 0.8524(7) 0.090(3) Uani 1 1 d . . .
H25 H 0.6225 0.0610 0.9166 0.108 Uiso 1 1 calc R . .
C26 C 0.7710(9) 0.0419(3) 0.8167(7) 0.086(2) Uani 1 1 d . . .
H26 H 0.7867 0.0155 0.8581 0.103 Uiso 1 1 calc R . .
C27 C 0.8454(7) 0.0533(2) 0.7197(6) 0.0599(17) Uani 1 1 d . . .
H27 H 0.9107 0.0345 0.6952 0.072 Uiso 1 1 calc R . .
Cl Cl 0.2654(2) 0.07345(6) 0.99686(15) 0.0718(5) Uani 1 1 d . . .
O1 O 0.3563(6) 0.0395(2) 0.9962(6) 0.125(2) Uani 1 1 d . . .
O2 O 0.3280(9) 0.1118(2) 0.9629(7) 0.155(3) Uani 1 1 d . . .
O3 O 0.1597(6) 0.0641(2) 0.9094(5) 0.120(2) Uani 1 1 d . . .
O4 O 0.2235(8) 0.0767(2) 1.1156(5) 0.145(3) Uani 1 1 d . . .
C28 C 0.4231(11) 0.2047(4) 0.4513(9) 0.102(3) Uani 1 1 d . . .
H28 H 0.4213 0.2080 0.5374 0.122 Uiso 1 1 calc R . .
C29 C 0.3513(10) 0.1734(3) 0.3914(14) 0.106(3) Uani 1 1 d . . .
H29 H 0.2996 0.1546 0.4353 0.127 Uiso 1 1 calc R . .
C30 C 0.3552(11) 0.1696(3) 0.2655(14) 0.111(3) Uani 1 1 d . . .
H30 H 0.3045 0.1480 0.2238 0.134 Uiso 1 1 calc R . .
C31 C 0.4297(14) 0.1958(5) 0.1998(10) 0.118(4) Uani 1 1 d . . .
H31 H 0.4321 0.1925 0.1138 0.142 Uiso 1 1 calc R . .
C32 C 0.5010(10) 0.2269(4) 0.2617(14) 0.110(3) Uani 1 1 d . . .
H32 H 0.5534 0.2457 0.2185 0.131 Uiso 1 1 calc R . .
C33 C 0.4967(9) 0.2311(3) 0.3871(13) 0.103(3) Uani 1 1 d . . .
H33 H 0.5463 0.2528 0.4290 0.124 Uiso 1 1 calc R . .

loop_
_atom_site_aniso_label
_atom_site_aniso_U_11
_atom_site_aniso_U_22
_atom_site_aniso_U_33
_atom_site_aniso_U_23
_atom_site_aniso_U_13
_atom_site_aniso_U_12
Ru 0.0466(3) 0.0283(2) 0.0385(2) -0.0014(2) 0.00528(17) -0.0007(2)
S 0.0580(10) 0.0452(9) 0.0653(10) -0.0048(7) 0.0103(8) 0.0088(7)
N1 0.049(3) 0.033(2) 0.041(3) 0.000(2) 0.006(2) -0.004(2)
N2 0.059(3) 0.031(2) 0.049(3) -0.005(2) 0.005(2) 0.001(2)
N3 0.052(3) 0.030(2) 0.039(3) 0.000(2) 0.004(2) 0.006(2)
N4 0.043(3) 0.038(2) 0.042(3) -0.005(2) 0.006(2) 0.002(2)
N5 0.060(3) 0.033(3) 0.050(3) -0.001(2) 0.008(2) -0.009(2)
N6 0.043(3) 0.033(2) 0.044(3) -0.003(2) 0.008(2) 0.000(2)
N7 0.049(3) 0.041(3) 0.042(3) 0.000(2) 0.004(2) -0.009(2)
C1 0.053(4) 0.043(3) 0.059(4) -0.003(3) 0.004(3) 0.004(3)
C2 0.062(4) 0.066(4) 0.064(4) -0.003(4) -0.012(3) 0.004(4)
C3 0.070(5) 0.067(4) 0.052(4) -0.005(3) -0.012(3) -0.013(4)
C4 0.081(5) 0.034(3) 0.054(4) -0.008(3) -0.004(3) -0.008(3)
C5 0.059(4) 0.039(3) 0.043(3) 0.001(3) 0.000(3) -0.009(3)
C6 0.053(3) 0.032(3) 0.043(3) 0.003(2) 0.005(3) -0.003(3)
C7 0.059(4) 0.049(4) 0.057(4) -0.003(3) 0.014(3) 0.001(3)
C8 0.062(5) 0.065(4) 0.088(5) -0.009(4) 0.033(4) 0.007(4)
C9 0.049(4) 0.071(5) 0.096(6) 0.003(4) 0.002(4) 0.008(3)
C10 0.063(4) 0.063(4) 0.066(4) -0.002(3) -0.003(4) 0.007(3)
C11 0.045(4) 0.051(4) 0.053(4) -0.001(3) 0.003(3) 0.006(3)
C12 0.065(4) 0.045(3) 0.042(3) -0.005(3) 0.004(3) 0.001(3)
C13 0.074(5) 0.063(4) 0.042(3) -0.011(3) 0.000(3) -0.005(3)
C14 0.066(4) 0.060(4) 0.060(4) -0.023(3) 0.002(3) -0.017(3)
C15 0.062(4) 0.042(3) 0.065(4) -0.010(3) 0.009(3) -0.016(3)
C16 0.048(3) 0.038(3) 0.050(3) -0.004(3) 0.009(3) -0.003(3)
C17 0.044(3) 0.036(3) 0.041(3) 0.004(2) 0.007(2) -0.003(2)
C18 0.064(4) 0.043(3) 0.055(4) -0.003(3) 0.002(3) 0.008(3)
C19 0.084(5) 0.062(4) 0.056(4) 0.015(3) -0.005(4) 0.005(4)
C20 0.084(5) 0.076(5) 0.046(4) 0.003(4) -0.004(3) -0.005(4)
C21 0.116(6) 0.059(4) 0.046(4) -0.007(3) 0.019(4) -0.001(4)
C22 0.080(5) 0.041(3) 0.048(4) 0.006(3) 0.013(3) 0.005(3)
C23 0.055(4) 0.049(4) 0.041(3) -0.008(3) 0.003(3) -0.007(3)
C24 0.065(4) 0.087(5) 0.052(4) -0.015(4) 0.019(3) -0.018(4)
C25 0.120(7) 0.100(7) 0.054(5) 0.001(5) 0.028(5) -0.040(6)
C26 0.134(8) 0.064(5) 0.059(5) 0.018(4) 0.011(5) -0.026(5)
C27 0.080(5) 0.046(4) 0.054(4) 0.009(3) 0.005(3) -0.009(3)
Cl 0.1126(15) 0.0578(11) 0.0441(9) -0.0011(8) -0.0008(9) 0.0133(10)
O1 0.118(5) 0.088(4) 0.166(6) -0.011(4) -0.006(4) 0.031(4)
O2 0.242(9) 0.078(4) 0.143(6) 0.030(4) 0.002(6) -0.038(5)
O3 0.134(5) 0.131(5) 0.089(4) -0.012(4) -0.028(4) 0.002(4)
O4 0.227(8) 0.151(6) 0.060(4) -0.010(4) 0.041(4) 0.019(6)
C28 0.086(7) 0.129(9) 0.091(7) 0.023(7) 0.006(6) 0.038(6)
C29 0.081(7) 0.071(6) 0.168(11) 0.026(7) 0.025(7) 0.035(5)
C30 0.116(9) 0.069(6) 0.146(11) -0.041(7) -0.008(8) 0.030(6)
C31 0.122(10) 0.141(11) 0.093(8) -0.007(8) 0.016(7) 0.066(8)
C32 0.076(7) 0.113(9) 0.141(11) 0.045(8) 0.019(7) 0.024(6)
C33 0.066(6) 0.113(8) 0.126(9) -0.006(7) -0.022(6) 0.010(5)

loop_
_atom_type_symbol
_atom_type_description
_atom_type_scat_dispersion_real
_atom_type_scat_dispersion_imag
_atom_type_scat_source
C C 0.0033 0.0016 'International Tables Vol C Tables 4.2.6.8 and 6.1.1.4'
H H 0.0000 0.0000 'International Tables Vol C Tables 4.2.6.8 and 6.1.1.4'
N N 0.0061 0.0033 'International Tables Vol C Tables 4.2.6.8 and 6.1.1.4'
O O 0.0106 0.0060 'International Tables Vol C Tables 4.2.6.8 and 6.1.1.4'
S S 0.1246 0.1234 'International Tables Vol C Tables 4.2.6.8 and 6.1.1.4'
Cl Cl 0.1484 0.1585 'International Tables Vol C Tables 4.2.6.8 and 6.1.1.4'
Ru Ru -1.2594 0.8363 'International Tables Vol C Tables 4.2.6.8 and 6.1.1.4'

loop_
_geom_angle_atom_site_label_1
_geom_angle_atom_site_label_2
_geom_angle_atom_site_label_3
_geom_angle
_geom_angle_site_symmetry_1
_geom_angle_site_symmetry_3
_geom_angle_publ_flag
N6 Ru N3 99.16(17) . . ?
N6 Ru N1 96.90(17) . . ?
N3 Ru N1 76.19(18) . . ?
N6 Ru N4 76.38(17) . . ?
N3 Ru N4 105.28(17) . . ?
N1 Ru N4 173.25(17) . . ?
N6 Ru N7 164.58(17) . . ?
N3 Ru N7 95.37(17) . . ?
N1 Ru N7 91.53(17) . . ?
N4 Ru N7 94.86(17) . . ?
N6 Ru S 98.12(12) . . ?
N3 Ru S 161.30(13) . . ?
N1 Ru S 94.70(13) . . ?
N4 Ru S 85.70(12) . . ?
N7 Ru S 68.23(14) . . ?
C23 S Ru 79.4(2) . . ?
C1 N1 C5 117.5(5) . . ?
C1 N1 Ru 128.6(4) . . ?
C5 N1 Ru 113.7(4) . . ?
N3 N2 C5 113.1(4) . . ?
N2 N3 C6 112.7(4) . . ?
N2 N3 Ru 119.2(3) . . ?
C6 N3 Ru 128.1(3) . . ?
C12 N4 C16 117.5(5) . . ?
C12 N4 Ru 129.6(4) . . ?
C16 N4 Ru 112.4(3) . . ?
N6 N5 C16 111.6(4) . . ?
N5 N6 C17 112.8(4) . . ?
N5 N6 Ru 120.8(3) . . ?
C17 N6 Ru 125.9(3) . . ?
C27 N7 C23 120.3(5) . . ?
C27 N7 Ru 137.5(4) . . ?
C23 N7 Ru 102.2(3) . . ?
N1 C1 C2 122.0(6) . . ?
N1 C1 H1 119.0 . . ?
C2 C1 H1 119.0 . . ?
C1 C2 C3 119.9(6) . . ?
C1 C2 H2 120.0 . . ?
C3 C2 H2 120.0 . . ?
C4 C3 C2 119.3(6) . . ?
C4 C3 H3 120.3 . . ?
C2 C3 H3 120.3 . . ?
C3 C4 C5 118.1(6) . . ?
C3 C4 H4 120.9 . . ?
C5 C4 H4 120.9 . . ?
N1 C5 C4 123.0(6) . . ?
N1 C5 N2 117.4(5) . . ?
C4 C5 N2 119.5(5) . . ?
C11 C6 C7 120.1(6) . . ?
C11 C6 N3 120.1(5) . . ?
C7 C6 N3 119.9(5) . . ?
C8 C7 C6 119.0(6) . . ?
C8 C7 H7 120.5 . . ?
C6 C7 H7 120.5 . . ?
C7 C8 C9 120.7(6) . . ?
C7 C8 H8 119.7 . . ?
C9 C8 H8 119.7 . . ?
C10 C9 C8 120.1(6) . . ?
C10 C9 H9 119.9 . . ?
C8 C9 H9 119.9 . . ?
C9 C10 C11 119.8(6) . . ?
C9 C10 H10 120.1 . . ?
C11 C10 H10 120.1 . . ?
C10 C11 C6 120.3(6) . . ?
C10 C11 H11 119.8 . . ?
C6 C11 H11 119.8 . . ?
N4 C12 C13 121.9(6) . . ?
N4 C12 H12 119.1 . . ?
C13 C12 H12 119.1 . . ?
C14 C13 C12 120.2(6) . . ?
C14 C13 H13 119.9 . . ?
C12 C13 H13 119.9 . . ?
C13 C14 C15 119.0(6) . . ?
C13 C14 H14 120.5 . . ?
C15 C14 H14 120.5 . . ?
C14 C15 C16 118.2(6) . . ?
C14 C15 H15 120.9 . . ?
C16 C15 H15 120.9 . . ?
N4 C16 N5 117.8(5) . . ?
N4 C16 C15 123.3(5) . . ?
N5 C16 C15 119.0(5) . . ?
C18 C17 C22 120.8(5) . . ?
C18 C17 N6 120.9(5) . . ?
C22 C17 N6 118.3(5) . . ?
C17 C18 C19 119.8(6) . . ?
C17 C18 H18 120.1 . . ?
C19 C18 H18 120.1 . . ?
C20 C19 C18 119.8(6) . . ?
C20 C19 H19 120.1 . . ?
C18 C19 H19 120.1 . . ?
C19 C20 C21 120.5(6) . . ?
C19 C20 H20 119.8 . . ?
C21 C20 H20 119.8 . . ?
C20 C21 C22 119.8(6) . . ?
C20 C21 H21 120.1 . . ?
C22 C21 H21 120.1 . . ?
C17 C22 C21 119.3(6) . . ?
C17 C22 H22 120.3 . . ?
C21 C22 H22 120.3 . . ?
N7 C23 C24 121.7(6) . . ?
N7 C23 S 110.1(4) . . ?
C24 C23 S 128.2(5) . . ?
C25 C24 C23 117.4(7) . . ?
C25 C24 H24 121.3 . . ?
C23 C24 H24 121.3 . . ?
C26 C25 C24 120.1(7) . . ?
C26 C25 H25 119.9 . . ?
C24 C25 H25 119.9 . . ?
C25 C26 C27 120.1(7) . . ?
C25 C26 H26 119.9 . . ?
C27 C26 H26 119.9 . . ?
N7 C27 C26 120.4(7) . . ?
N7 C27 H27 119.8 . . ?
C26 C27 H27 119.8 . . ?
O4 Cl O1 108.0(4) . . ?
O4 Cl O2 110.9(5) . . ?
O1 Cl O2 108.5(5) . . ?
O4 Cl O3 111.4(5) . . ?
O1 Cl O3 108.4(4) . . ?
O2 Cl O3 109.6(4) . . ?
C33 C28 C29 119.5(10) . . ?
C33 C28 H28 120.2 . . ?
C29 C28 H28 120.2 . . ?
C28 C29 C30 119.0(11) . . ?
C28 C29 H29 120.5 . . ?
C30 C29 H29 120.5 . . ?
C31 C30 C29 122.1(11) . . ?
C31 C30 H30 119.0 . . ?
C29 C30 H30 119.0 . . ?
C30 C31 C32 118.0(11) . . ?
C30 C31 H31 121.0 . . ?
C32 C31 H31 121.0 . . ?
C31 C32 C33 120.1(11) . . ?
C31 C32 H32 119.9 . . ?
C33 C32 H32 119.9 . . ?
C28 C33 C32 121.3(10) . . ?
C28 C33 H33 119.3 . . ?
C32 C33 H33 119.3 . . ?

loop_
_geom_bond_atom_site_label_1
_geom_bond_atom_site_label_2
_geom_bond_distance
_geom_bond_site_symmetry_2
_geom_bond_publ_flag
Ru N6 1.978(4) . ?
Ru N3 2.029(4) . ?
Ru N1 2.037(4) . ?
Ru N4 2.042(4) . ?
Ru N7 2.085(4) . ?
Ru S 2.4210(16) . ?
S C23 1.741(6) . ?
N1 C1 1.338(7) . ?
N1 C5 1.355(7) . ?
N2 N3 1.284(6) . ?
N2 C5 1.382(7) . ?
N3 C6 1.432(7) . ?
N4 C12 1.338(6) . ?
N4 C16 1.350(7) . ?
N5 N6 1.283(6) . ?
N5 C16 1.385(7) . ?
N6 C17 1.447(6) . ?
N7 C27 1.316(7) . ?
N7 C23 1.348(7) . ?
C1 C2 1.363(8) . ?
C1 H1 0.9300 . ?
C2 C3 1.375(9) . ?
C2 H2 0.9300 . ?
C3 C4 1.364(8) . ?
C3 H3 0.9300 . ?
C4 C5 1.379(7) . ?
C4 H4 0.9300 . ?
C6 C11 1.366(7) . ?
C6 C7 1.380(8) . ?
C7 C8 1.359(9) . ?
C7 H7 0.9300 . ?
C8 C9 1.371(9) . ?
C8 H8 0.9300 . ?
C9 C10 1.356(9) . ?
C9 H9 0.9300 . ?
C10 C11 1.363(8) . ?
C10 H10 0.9300 . ?
C11 H11 0.9300 . ?
C12 C13 1.380(8) . ?
C12 H12 0.9300 . ?
C13 C14 1.370(9) . ?
C13 H13 0.9300 . ?
C14 C15 1.371(8) . ?
C14 H14 0.9300 . ?
C15 C16 1.387(7) . ?
C15 H15 0.9300 . ?
C17 C18 1.360(7) . ?
C17 C22 1.365(7) . ?
C18 C19 1.379(8) . ?
C18 H18 0.9300 . ?
C19 C20 1.364(9) . ?
C19 H19 0.9300 . ?
C20 C21 1.364(9) . ?
C20 H20 0.9300 . ?
C21 C22 1.387(8) . ?
C21 H21 0.9300 . ?
C22 H22 0.9300 . ?
C23 C24 1.383(8) . ?
C24 C25 1.371(10) . ?
C24 H24 0.9300 . ?
C25 C26 1.361(11) . ?
C25 H25 0.9300 . ?
C26 C27 1.374(9) . ?
C26 H26 0.9300 . ?
C27 H27 0.9300 . ?
Cl O4 1.375(6) . ?
Cl O1 1.391(6) . ?
Cl O2 1.397(6) . ?
Cl O3 1.397(6) . ?
C28 C33 1.326(13) . ?
C28 C29 1.339(13) . ?
C28 H28 0.9300 . ?
C29 C30 1.360(14) . ?
C29 H29 0.9300 . ?
C30 C31 1.338(14) . ?
C30 H30 0.9300 . ?
C31 C32 1.343(14) . ?
C31 H31 0.9300 . ?
C32 C33 1.355(13) . ?
C32 H32 0.9300 . ?
C33 H33 0.9300 . ?

loop_
_geom_torsion_atom_site_label_1
_geom_torsion_atom_site_label_2
_geom_torsion_atom_site_label_3
_geom_torsion_atom_site_label_4
_geom_torsion
_geom_torsion_site_symmetry_1
_geom_torsion_site_symmetry_2
_geom_torsion_site_symmetry_3
_geom_torsion_site_symmetry_4
_geom_torsion_publ_flag
N6 Ru S C23 -172.1(2) . . . . ?
N3 Ru S C23 30.5(4) . . . . ?
N1 Ru S C23 90.2(2) . . . . ?
N4 Ru S C23 -96.5(2) . . . . ?
N7 Ru S C23 0.5(2) . . . . ?
N6 Ru N1 C1 -72.9(5) . . . . ?
N3 Ru N1 C1 -170.7(5) . . . . ?
N4 Ru N1 C1 -67.3(16) . . . . ?
N7 Ru N1 C1 94.1(5) . . . . ?
S Ru N1 C1 25.8(5) . . . . ?
N6 Ru N1 C5 102.0(4) . . . . ?
N3 Ru N1 C5 4.2(4) . . . . ?
N4 Ru N1 C5 107.6(15) . . . . ?
N7 Ru N1 C5 -90.9(4) . . . . ?
S Ru N1 C5 -159.2(3) . . . . ?
C5 N2 N3 C6 -171.9(4) . . . . ?
C5 N2 N3 Ru 6.9(6) . . . . ?
N6 Ru N3 N2 -101.2(4) . . . . ?
N1 Ru N3 N2 -6.3(4) . . . . ?
N4 Ru N3 N2 -179.5(4) . . . . ?
N7 Ru N3 N2 84.0(4) . . . . ?
S Ru N3 N2 56.1(6) . . . . ?
N6 Ru N3 C6 77.3(4) . . . . ?
N1 Ru N3 C6 172.2(4) . . . . ?
N4 Ru N3 C6 -1.0(4) . . . . ?
N7 Ru N3 C6 -97.5(4) . . . . ?
S Ru N3 C6 -125.4(4) . . . . ?
N6 Ru N4 C12 179.4(5) . . . . ?
N3 Ru N4 C12 -84.6(5) . . . . ?
N1 Ru N4 C12 173.7(13) . . . . ?
N7 Ru N4 C12 12.3(5) . . . . ?
S Ru N4 C12 80.0(5) . . . . ?
N6 Ru N4 C16 8.4(3) . . . . ?
N3 Ru N4 C16 104.4(4) . . . . ?
N1 Ru N4 C16 2.6(17) . . . . ?
N7 Ru N4 C16 -158.7(4) . . . . ?
S Ru N4 C16 -91.0(3) . . . . ?
C16 N5 N6 C17 -179.5(4) . . . . ?
C16 N5 N6 Ru 8.3(6) . . . . ?
N3 Ru N6 N5 -113.2(4) . . . . ?
N1 Ru N6 N5 169.7(4) . . . . ?
N4 Ru N6 N5 -9.6(4) . . . . ?
N7 Ru N6 N5 47.0(9) . . . . ?
S Ru N6 N5 74.0(4) . . . . ?
N3 Ru N6 C17 75.6(4) . . . . ?
N1 Ru N6 C17 -1.4(4) . . . . ?
N4 Ru N6 C17 179.2(4) . . . . ?
N7 Ru N6 C17 -124.1(6) . . . . ?
S Ru N6 C17 -97.2(4) . . . . ?
N6 Ru N7 C27 -150.1(7) . . . . ?
N3 Ru N7 C27 10.3(6) . . . . ?
N1 Ru N7 C27 86.6(6) . . . . ?
N4 Ru N7 C27 -95.6(6) . . . . ?
S Ru N7 C27 -179.0(6) . . . . ?
N6 Ru N7 C23 28.3(8) . . . . ?
N3 Ru N7 C23 -171.3(3) . . . . ?
N1 Ru N7 C23 -95.1(3) . . . . ?
N4 Ru N7 C23 82.8(3) . . . . ?
S Ru N7 C23 -0.6(3) . . . . ?
C5 N1 C1 C2 -0.6(8) . . . . ?
Ru N1 C1 C2 174.2(4) . . . . ?
N1 C1 C2 C3 2.9(10) . . . . ?
C1 C2 C3 C4 -2.7(10) . . . . ?
C2 C3 C4 C5 0.5(9) . . . . ?
C1 N1 C5 C4 -1.8(8) . . . . ?
Ru N1 C5 C4 -177.3(4) . . . . ?
C1 N1 C5 N2 173.3(5) . . . . ?
Ru N1 C5 N2 -2.2(6) . . . . ?
C3 C4 C5 N1 1.9(9) . . . . ?
C3 C4 C5 N2 -173.2(5) . . . . ?
N3 N2 C5 N1 -2.9(7) . . . . ?
N3 N2 C5 C4 172.4(5) . . . . ?
N2 N3 C6 C11 -141.9(5) . . . . ?
Ru N3 C6 C11 39.4(7) . . . . ?
N2 N3 C6 C7 38.2(7) . . . . ?
Ru N3 C6 C7 -140.4(4) . . . . ?
C11 C6 C7 C8 -2.2(9) . . . . ?
N3 C6 C7 C8 177.6(5) . . . . ?
C6 C7 C8 C9 1.5(10) . . . . ?
C7 C8 C9 C10 -0.2(11) . . . . ?
C8 C9 C10 C11 -0.5(10) . . . . ?
C9 C10 C11 C6 -0.3(10) . . . . ?
C7 C6 C11 C10 1.6(9) . . . . ?
N3 C6 C11 C10 -178.2(5) . . . . ?
C16 N4 C12 C13 -0.8(8) . . . . ?
Ru N4 C12 C13 -171.4(4) . . . . ?
N4 C12 C13 C14 0.4(9) . . . . ?
C12 C13 C14 C15 0.6(10) . . . . ?
C13 C14 C15 C16 -1.1(9) . . . . ?
C12 N4 C16 N5 -179.5(5) . . . . ?
Ru N4 C16 N5 -7.3(6) . . . . ?
C12 N4 C16 C15 0.2(8) . . . . ?
Ru N4 C16 C15 172.4(4) . . . . ?
N6 N5 C16 N4 -0.1(7) . . . . ?
N6 N5 C16 C15 -179.8(5) . . . . ?
C14 C15 C16 N4 0.7(9) . . . . ?
C14 C15 C16 N5 -179.6(5) . . . . ?
N5 N6 C17 C18 -52.6(7) . . . . ?
Ru N6 C17 C18 119.2(5) . . . . ?
N5 N6 C17 C22 127.7(5) . . . . ?
Ru N6 C17 C22 -60.5(6) . . . . ?
C22 C17 C18 C19 1.3(9) . . . . ?
N6 C17 C18 C19 -178.3(5) . . . . ?
C17 C18 C19 C20 0.3(10) . . . . ?
C18 C19 C20 C21 -1.9(11) . . . . ?
C19 C20 C21 C22 1.9(11) . . . . ?
C18 C17 C22 C21 -1.4(9) . . . . ?
N6 C17 C22 C21 178.3(5) . . . . ?
C20 C21 C22 C17 -0.2(10) . . . . ?
C27 N7 C23 C24 -0.4(8) . . . . ?
Ru N7 C23 C24 -179.1(5) . . . . ?
C27 N7 C23 S 179.6(4) . . . . ?
Ru N7 C23 S 0.8(4) . . . . ?
Ru S C23 N7 -0.7(3) . . . . ?
Ru S C23 C24 179.2(6) . . . . ?
N7 C23 C24 C25 -0.7(9) . . . . ?
S C23 C24 C25 179.4(5) . . . . ?
C23 C24 C25 C26 1.7(11) . . . . ?
C24 C25 C26 C27 -1.7(12) . . . . ?
C23 N7 C27 C26 0.4(9) . . . . ?
Ru N7 C27 C26 178.6(5) . . . . ?
C25 C26 C27 N7 0.6(11) . . . . ?
C33 C28 C29 C30 -0.3(13) . . . . ?
C28 C29 C30 C31 0.8(14) . . . . ?
C29 C30 C31 C32 -0.7(15) . . . . ?
C30 C31 C32 C33 0.3(15) . . . . ?
C29 C28 C33 C32 -0.1(14) . . . . ?
C31 C32 C33 C28 0.1(14) . . . . ?
